data_7151550
loop_
_publ_author_name
'Cuzzupe, Anthony N.'
'Florio, Romina Di'
'White, Jonathan M.'
'Rizzacasa, Mark A.'

_publ_section_title
;
 Enantiospecific synthesis of the phospholipase A2 inhibitors
 (?)-cinatrin C1 and (+)-cinatrin C3
;
_journal_issue 20
_journal_name_full 'Organic &amp;  Biomolecular Chemistry'
_journal_page_first 3572
_journal_paper_doi 10.1039/b308028e
_journal_volume 1
_journal_year 2003
_chemical_formula_sum 'C19 H36 Ho0 O6'
_chemical_formula_weight 360.48
_chemical_name_systematic
;
?
;
_space_group_IT_number 1
_symmetry_cell_setting triclinic
_symmetry_space_group_name_Hall 'P 1'
_symmetry_space_group_name_H-M 'P 1'
_atom_sites_solution_hydrogens geom
_atom_sites_solution_primary direct
_atom_sites_solution_secondary difmap
_audit_creation_method SHELXL-97
_cell_angle_alpha 83.041(5)
_cell_angle_beta 85.348(6)
_cell_angle_gamma 85.954(4)
_cell_formula_units_Z 2
_cell_length_a 5.7655(3)
_cell_length_b 9.7432(4)
_cell_length_c 19.3380(10)
_cell_measurement_reflns_used 25
_cell_measurement_temperature 293(2)
_cell_measurement_theta_max 30
_cell_measurement_theta_min 25
_cell_volume 1072.72(9)
_computing_structure_refinement 'SHELXL-97 (Sheldrick, 1997)'
_diffrn_ambient_temperature 293(2)
_diffrn_measured_fraction_theta_full 0.993
_diffrn_measured_fraction_theta_max 0.993
_diffrn_measurement_device_type 'Enraf-Nonius CAD4 X-ray Deffractometer'
_diffrn_radiation_monochromator graphite
_diffrn_radiation_source 'fine-focus sealed tube'
_diffrn_radiation_type CuK\a
_diffrn_radiation_wavelength 1.54180
_diffrn_reflns_av_R_equivalents 0.0000
_diffrn_reflns_av_sigmaI/netI 0.0298
_diffrn_reflns_limit_h_max 0
_diffrn_reflns_limit_h_min -6
_diffrn_reflns_limit_k_max 11
_diffrn_reflns_limit_k_min -11
_diffrn_reflns_limit_l_max 22
_diffrn_reflns_limit_l_min -22
_diffrn_reflns_number 4048
_diffrn_reflns_theta_full 65.17
_diffrn_reflns_theta_max 65.17
_diffrn_reflns_theta_min 2.31
_exptl_absorpt_coefficient_mu 0.663
_exptl_absorpt_correction_T_max 0.95
_exptl_absorpt_correction_T_min 0.86
_exptl_absorpt_correction_type analytical
_exptl_absorpt_process_details Shelx-76
_exptl_crystal_colour colourless
_exptl_crystal_density_diffrn 1.116
_exptl_crystal_density_method 'not measured'
_exptl_crystal_description needle
_exptl_crystal_F_000 396
_exptl_crystal_size_max 0.6
_exptl_crystal_size_mid 0.15
_exptl_crystal_size_min 0.08
_refine_diff_density_max 0.124
_refine_diff_density_min -0.092
_refine_diff_density_rms 0.024
_refine_ls_abs_structure_details 'Flack H D (1983), Acta Cryst. A39, 876-881'
_refine_ls_abs_structure_Flack -0.1(2)
_refine_ls_extinction_coef 0.0079(5)
_refine_ls_extinction_expression Fc^*^=kFc[1+0.001xFc^2^\l^3^/sin(2\q)]^-1/4^
_refine_ls_extinction_method SHELXL
_refine_ls_goodness_of_fit_ref 1.018
_refine_ls_hydrogen_treatment mixed
_refine_ls_matrix_type full
_refine_ls_number_parameters 468
_refine_ls_number_reflns 4048
_refine_ls_number_restraints 3
_refine_ls_restrained_S_all 1.018
_refine_ls_R_factor_all 0.0633
_refine_ls_R_factor_gt 0.0398
_refine_ls_shift/su_max 0.001
_refine_ls_shift/su_mean 0.000
_refine_ls_structure_factor_coef Fsqd
_refine_ls_weighting_details 'calc w=1/[\s^2^(Fo^2^)+(0.0455P)^2^+0.1256P] where P=(Fo^2^+2Fc^2^)/3'
_refine_ls_weighting_scheme calc
_refine_ls_wR_factor_gt 0.0909
_refine_ls_wR_factor_ref 0.1033
_reflns_number_gt 2922
_reflns_number_total 4048
_reflns_threshold_expression >2sigma(I)
_cod_data_source_file b308028e.txt
_cod_data_source_block jmwmr1
_cod_depositor_comments
;
The following automatic conversions were performed:
'_symmetry_cell_setting' value 'Triclinic' changed to 'triclinic'
according to '/home/saulius/struct/CIF-dictionaries/cif_core.dic'
dictionary named 'cif_core.dic' version 2.4.1 from 2010-06-29.

Automatic conversion script
Id: cif_fix_enum 1527 2010-12-29 10:47:43Z saulius 
;
_cod_original_sg_symbol_H-M P1
_cod_database_code 7151550

loop_
_symmetry_equiv_pos_as_xyz
'x, y, z'

loop_
_atom_site_label
_atom_site_type_symbol
_atom_site_fract_x
_atom_site_fract_y
_atom_site_fract_z
_atom_site_U_iso_or_equiv
_atom_site_adp_type
_atom_site_occupancy
_atom_site_symmetry_multiplicity
_atom_site_calc_flag
_atom_site_refinement_flags
_atom_site_disorder_assembly
_atom_site_disorder_group
O1 O 0.5779(4) 1.0515(2) 0.51138(13) 0.0614(6) Uani 1 1 d . . .
O2 O 0.7007(4) 0.9557(2) 0.62047(13) 0.0656(6) Uani 1 1 d . . .
O3 O 0.9227(6) 1.2514(3) 0.5139(2) 0.0890(10) Uani 1 1 d . . .
O4 O 1.0797(5) 0.8843(3) 0.52354(17) 0.0777(8) Uani 1 1 d . . .
O5 O 0.5645(5) 0.7898(3) 0.48229(16) 0.0860(8) Uani 1 1 d . . .
O6 O 0.8748(5) 0.8066(3) 0.40555(15) 0.0897(9) Uani 1 1 d . . .
C1 C 0.6797(6) 1.0756(3) 0.5723(2) 0.0613(9) Uani 1 1 d . . .
H1 H 0.5935 1.1513 0.5942 0.074 Uiso 1 1 calc R . .
C2 C 0.9249(6) 1.1132(4) 0.5480(2) 0.0708(10) Uani 1 1 d . . .
H2 H 1.0293 1.0988 0.5861 0.085 Uiso 1 1 calc R . .
C3 C 0.9916(6) 1.0154(4) 0.4927(2) 0.0678(10) Uani 1 1 d . . .
H3 H 1.1057 1.0561 0.4571 0.081 Uiso 1 1 calc R . .
C4 C 0.7540(6) 1.0048(4) 0.4607(2) 0.0635(9) Uani 1 1 d . . .
C5 C 0.7411(6) 1.1021(4) 0.3928(2) 0.0760(11) Uani 1 1 d . . .
H5A H 0.8030 1.1890 0.3996 0.091 Uiso 1 1 calc R . .
H5B H 0.8420 1.0620 0.3569 0.091 Uiso 1 1 calc R . .
C6 C 0.5010(7) 1.1331(4) 0.3660(2) 0.0770(11) Uani 1 1 d . . .
H6A H 0.3989 1.1752 0.4009 0.092 Uiso 1 1 calc R . .
H6B H 0.4371 1.0470 0.3586 0.092 Uiso 1 1 calc R . .
C7 C 0.5067(8) 1.2294(5) 0.2981(2) 0.0946(13) Uani 1 1 d . . .
H7A H 0.5944 1.3083 0.3037 0.114 Uiso 1 1 calc R . .
H7B H 0.5897 1.1810 0.2617 0.114 Uiso 1 1 calc R . .
C8 C 0.2695(8) 1.2824(5) 0.2742(3) 0.0960(14) Uani 1 1 d . . .
H8A H 0.1906 1.3366 0.3090 0.115 Uiso 1 1 calc R . .
H8B H 0.1777 1.2037 0.2717 0.115 Uiso 1 1 calc R . .
C9 C 0.2778(8) 1.3712(6) 0.2034(2) 0.0996(14) Uani 1 1 d . . .
H9A H 0.3764 1.4470 0.2055 0.120 Uiso 1 1 calc R . .
H9B H 0.3507 1.3153 0.1685 0.120 Uiso 1 1 calc R . .
C10 C 0.0450(9) 1.4308(6) 0.1798(3) 0.1030(15) Uani 1 1 d . . .
H10A H -0.0244 1.4913 0.2132 0.124 Uiso 1 1 calc R . .
H10B H -0.0570 1.3557 0.1800 0.124 Uiso 1 1 calc R . .
C11 C 0.0582(9) 1.5117(6) 0.1077(3) 0.1072(16) Uani 1 1 d . . .
H11A H 0.1634 1.5852 0.1074 0.129 Uiso 1 1 calc R . .
H11B H 0.1253 1.4504 0.0744 0.129 Uiso 1 1 calc R . .
C12 C -0.1708(9) 1.5749(6) 0.0832(2) 0.1065(16) Uani 1 1 d . . .
H12A H -0.2353 1.6391 0.1154 0.128 Uiso 1 1 calc R . .
H12B H -0.2781 1.5021 0.0850 0.128 Uiso 1 1 calc R . .
C13 C -0.1557(10) 1.6506(7) 0.0104(3) 0.1184(18) Uani 1 1 d . . .
H13A H -0.0896 1.5865 -0.0216 0.142 Uiso 1 1 calc R . .
H13B H -0.0492 1.7238 0.0088 0.142 Uiso 1 1 calc R . .
C14 C -0.3856(10) 1.7137(6) -0.0152(3) 0.1185(18) Uani 1 1 d . . .
H14A H -0.4506 1.7798 0.0160 0.142 Uiso 1 1 calc R . .
H14B H -0.4937 1.6412 -0.0130 0.142 Uiso 1 1 calc R . .
C15 C -0.3642(13) 1.7866(8) -0.0892(3) 0.159(3) Uani 1 1 d . . .
H15A H -0.2578 1.8601 -0.0913 0.190 Uiso 1 1 calc R . .
H15B H -0.2980 1.7210 -0.1204 0.190 Uiso 1 1 calc R . .
C16 C -0.5962(15) 1.8478(10) -0.1142(4) 0.196(4) Uani 1 1 d . . .
H16A H -0.5727 1.8938 -0.1608 0.294 Uiso 1 1 calc R . .
H16B H -0.6623 1.9133 -0.0836 0.294 Uiso 1 1 calc R . .
H16C H -0.7004 1.7751 -0.1139 0.294 Uiso 1 1 calc R . .
C17 C 0.4841(6) 0.9060(4) 0.6505(2) 0.0759(11) Uani 1 1 d . . .
H17A H 0.5127 0.8243 0.6825 0.114 Uiso 1 1 calc R . .
H17B H 0.3938 0.8840 0.6142 0.114 Uiso 1 1 calc R . .
H17C H 0.3999 0.9761 0.6750 0.114 Uiso 1 1 calc R . .
C18 C 0.7159(6) 0.8566(4) 0.4517(2) 0.0676(10) Uani 1 1 d . . .
C19 C 0.8814(10) 0.6588(5) 0.4021(3) 0.1157(18) Uani 1 1 d . . .
H19A H 1.0002 0.6339 0.3673 0.174 Uiso 1 1 calc R . .
H19B H 0.7328 0.6341 0.3899 0.174 Uiso 1 1 calc R . .
H19C H 0.9154 0.6103 0.4467 0.174 Uiso 1 1 calc R . .
O1' O 1.2791(4) 0.4787(2) 0.66222(14) 0.0688(7) Uani 1 1 d . . .
O2' O 1.1578(4) 0.4852(2) 0.54908(15) 0.0704(7) Uani 1 1 d . . .
O3' O 0.9841(5) 0.7304(3) 0.67017(17) 0.0834(8) Uani 1 1 d . . .
O4' O 0.7621(4) 0.4040(3) 0.64471(16) 0.0757(8) Uani 1 1 d . . .
O5' O 1.2208(5) 0.2054(3) 0.67827(17) 0.0959(9) Uani 1 1 d . . .
O6' O 0.9374(5) 0.2252(3) 0.76288(16) 0.0871(8) Uani 1 1 d . . .
C1' C 1.1897(6) 0.5621(3) 0.6026(2) 0.0659(10) Uani 1 1 d . . .
H1' H 1.2923 0.6371 0.5860 0.079 Uiso 1 1 calc R . .
C2' C 0.9549(6) 0.6205(4) 0.6304(2) 0.0701(10) Uani 1 1 d . . .
H2' H 0.8502 0.6486 0.5930 0.084 Uiso 1 1 calc R . .
C3' C 0.8672(5) 0.4996(3) 0.6805(2) 0.0650(10) Uani 1 1 d . . .
H3' H 0.7589 0.5324 0.7175 0.078 Uiso 1 1 calc R . .
C4' C 1.0925(5) 0.4314(4) 0.7105(2) 0.0620(9) Uani 1 1 d . . .
C5' C 1.1295(7) 0.4721(5) 0.7824(2) 0.0842(12) Uani 1 1 d . . .
H5'1 H 1.1399 0.5716 0.7787 0.101 Uiso 1 1 calc R . .
H5'2 H 0.9952 0.4483 0.8140 0.101 Uiso 1 1 calc R . .
C6' C 1.3486(9) 0.4013(8) 0.8132(3) 0.129(2) Uani 1 1 d . . .
H6'1 H 1.3754 0.3117 0.7958 0.154 Uiso 1 1 calc R . .
H6'2 H 1.4790 0.4557 0.7947 0.154 Uiso 1 1 calc R . .
C7' C 1.3542(11) 0.3801(9) 0.8853(4) 0.159(3) Uani 1 1 d . . .
H7'1 H 1.2247 0.3247 0.9035 0.191 Uiso 1 1 calc R . .
H7'2 H 1.3246 0.4696 0.9025 0.191 Uiso 1 1 calc R . .
C8' C 1.5702(12) 0.3121(11) 0.9169(4) 0.177(3) Uani 1 1 d . . .
H8'1 H 1.6414 0.2501 0.8844 0.212 Uiso 1 1 calc R . .
H8'2 H 1.6770 0.3846 0.9172 0.212 Uiso 1 1 calc R . .
C9' C 1.5659(16) 0.2413(10) 0.9792(5) 0.195(4) Uani 1 1 d . . .
H9'1 H 1.4605 0.1678 0.9797 0.234 Uiso 1 1 calc R . .
H9'2 H 1.4980 0.3025 1.0125 0.234 Uiso 1 1 calc R . .
C10' C 1.7948(17) 0.1757(13) 1.0061(5) 0.191(4) Uani 1 1 d . . .
H10C H 1.8621 0.1155 0.9724 0.229 Uiso 1 1 calc R . .
H10D H 1.8993 0.2498 1.0053 0.229 Uiso 1 1 calc R . .
C11' C 1.7991(19) 0.1030(12) 1.0689(7) 0.214(4) Uani 1 1 d . . .
H11C H 1.6921 0.0301 1.0700 0.257 Uiso 1 1 calc R . .
H11D H 1.7340 0.1639 1.1026 0.257 Uiso 1 1 calc R . .
C12' C 2.0246(17) 0.0355(12) 1.0957(6) 0.190(4) Uani 1 1 d . . .
H12C H 2.0905 -0.0252 1.0620 0.228 Uiso 1 1 calc R . .
H12D H 2.1314 0.1083 1.0951 0.228 Uiso 1 1 calc R . .
C13' C 2.025(2) -0.0389(14) 1.1595(7) 0.224(4) Uani 1 1 d . . .
H13C H 1.9181 -0.1116 1.1603 0.269 Uiso 1 1 calc R . .
H13D H 1.9605 0.0218 1.1934 0.269 Uiso 1 1 calc R . .
C14' C 2.252(2) -0.1060(12) 1.1852(6) 0.192(4) Uani 1 1 d . . .
H14C H 2.3190 -0.1657 1.1511 0.231 Uiso 1 1 calc R . .
H14D H 2.3583 -0.0335 1.1859 0.231 Uiso 1 1 calc R . .
C15' C 2.243(3) -0.1802(17) 1.2473(8) 0.268(6) Uani 1 1 d . . .
H15C H 2.1373 -0.2529 1.2464 0.322 Uiso 1 1 calc R . .
H15D H 2.1749 -0.1206 1.2813 0.322 Uiso 1 1 calc R . .
C16' C 2.4566(19) -0.2437(13) 1.2724(6) 0.216(4) Uani 1 1 d . . .
H16D H 2.4273 -0.2882 1.3191 0.324 Uiso 1 1 calc R . .
H16E H 2.5666 -0.1742 1.2725 0.324 Uiso 1 1 calc R . .
H16F H 2.5190 -0.3113 1.2426 0.324 Uiso 1 1 calc R . .
C17' C 1.3685(6) 0.4394(4) 0.5120(2) 0.0855(12) Uani 1 1 d . . .
H17D H 1.3314 0.3866 0.4760 0.128 Uiso 1 1 calc R . .
H17E H 1.4648 0.3826 0.5438 0.128 Uiso 1 1 calc R . .
H17F H 1.4506 0.5183 0.4913 0.128 Uiso 1 1 calc R . .
C18' C 1.0950(6) 0.2753(4) 0.7135(2) 0.0691(10) Uani 1 1 d . . .
C19' C 0.9109(11) 0.0778(5) 0.7684(3) 0.1196(18) Uani 1 1 d . . .
H19D H 0.7962 0.0523 0.8057 0.179 Uiso 1 1 calc R . .
H19E H 1.0573 0.0288 0.7779 0.179 Uiso 1 1 calc R . .
H19F H 0.8614 0.0544 0.7253 0.179 Uiso 1 1 calc R . .
HO3 H 0.924(10) 1.294(5) 0.539(3) 0.09(2) Uiso 1 1 d . . .
HO3' H 0.950(12) 0.808(7) 0.639(3) 0.16(3) Uiso 1 1 d . . .
H4' H 0.614(9) 0.411(4) 0.654(2) 0.093(15) Uiso 1 1 d . . .
H4 H 1.213(10) 0.874(5) 0.507(3) 0.12(2) Uiso 1 1 d . . .

loop_
_atom_site_aniso_label
_atom_site_aniso_U_11
_atom_site_aniso_U_22
_atom_site_aniso_U_33
_atom_site_aniso_U_23
_atom_site_aniso_U_13
_atom_site_aniso_U_12
O1 0.0382(12) 0.0671(14) 0.0783(16) -0.0085(12) 0.0011(12) -0.0044(10)
O2 0.0445(12) 0.0625(14) 0.0871(17) -0.0030(12) -0.0025(12) 0.0022(10)
O3 0.082(2) 0.0656(19) 0.122(3) -0.0089(19) -0.0048(19) -0.0237(16)
O4 0.0386(14) 0.0766(17) 0.115(2) -0.0070(15) 0.0008(15) 0.0040(12)
O5 0.0619(16) 0.0738(16) 0.123(2) -0.0190(15) 0.0118(16) -0.0194(14)
O6 0.0722(18) 0.090(2) 0.108(2) -0.0310(16) 0.0186(17) -0.0074(15)
C1 0.0481(18) 0.0526(19) 0.083(3) -0.0104(18) -0.0041(19) 0.0008(15)
C2 0.052(2) 0.063(2) 0.097(3) -0.004(2) -0.009(2) -0.0121(17)
C3 0.0364(18) 0.070(2) 0.096(3) -0.006(2) 0.0000(18) -0.0086(16)
C4 0.0377(18) 0.067(2) 0.085(3) -0.0091(19) 0.0034(18) -0.0067(15)
C5 0.050(2) 0.088(3) 0.087(3) -0.001(2) 0.0041(19) -0.0097(19)
C6 0.060(2) 0.087(3) 0.081(3) 0.002(2) -0.001(2) -0.014(2)
C7 0.067(3) 0.123(4) 0.087(3) 0.013(3) 0.000(2) -0.010(2)
C8 0.074(3) 0.119(3) 0.089(3) 0.013(3) -0.004(2) -0.007(3)
C9 0.077(3) 0.130(4) 0.086(3) 0.013(3) -0.004(2) -0.013(3)
C10 0.079(3) 0.133(4) 0.091(3) 0.017(3) -0.009(2) -0.011(3)
C11 0.089(3) 0.145(4) 0.080(3) 0.020(3) -0.007(3) -0.016(3)
C12 0.089(3) 0.146(4) 0.078(3) 0.014(3) -0.008(3) -0.008(3)
C13 0.099(4) 0.168(5) 0.080(3) 0.022(3) -0.009(3) -0.015(4)
C14 0.100(4) 0.161(5) 0.088(3) 0.020(3) -0.014(3) -0.015(4)
C15 0.127(5) 0.226(8) 0.107(4) 0.061(5) -0.030(4) -0.025(5)
C16 0.160(7) 0.263(10) 0.146(6) 0.076(6) -0.045(6) -0.018(7)
C17 0.052(2) 0.069(2) 0.101(3) 0.003(2) 0.002(2) 0.0029(17)
C18 0.045(2) 0.079(2) 0.079(3) -0.015(2) -0.0011(19) -0.0058(19)
C19 0.119(4) 0.100(4) 0.133(4) -0.053(3) 0.008(4) 0.007(3)
O1' 0.0317(12) 0.0730(15) 0.0978(18) 0.0027(14) -0.0056(12) 0.0045(10)
O2' 0.0424(12) 0.0679(14) 0.1008(19) -0.0101(14) -0.0040(13) -0.0047(11)
O3' 0.0682(16) 0.0578(15) 0.125(2) -0.0159(17) -0.0105(16) 0.0060(13)
O4' 0.0342(13) 0.0735(16) 0.120(2) -0.0133(14) -0.0097(14) -0.0042(12)
O5' 0.0805(19) 0.0707(16) 0.128(2) -0.0073(16) 0.0177(18) 0.0198(15)
O6' 0.0823(19) 0.0730(17) 0.102(2) -0.0003(14) 0.0093(17) -0.0081(15)
C1' 0.0440(19) 0.0481(19) 0.105(3) -0.003(2) -0.010(2) -0.0032(15)
C2' 0.0451(19) 0.060(2) 0.105(3) -0.010(2) -0.0125(19) 0.0068(16)
C3' 0.0332(17) 0.058(2) 0.102(3) -0.010(2) -0.0034(18) 0.0044(15)
C4' 0.0305(16) 0.062(2) 0.092(3) -0.0072(18) -0.0035(17) 0.0032(14)
C5' 0.057(2) 0.097(3) 0.100(3) -0.020(2) -0.002(2) -0.006(2)
C6' 0.070(3) 0.216(7) 0.103(4) -0.030(4) -0.030(3) 0.014(4)
C7' 0.094(4) 0.232(8) 0.136(6) 0.030(5) -0.014(4) 0.010(5)
C8' 0.100(5) 0.300(11) 0.123(5) 0.007(6) -0.023(4) 0.010(6)
C9' 0.131(7) 0.257(10) 0.171(8) 0.052(7) 0.002(6) 0.018(6)
C10' 0.155(8) 0.261(11) 0.150(7) 0.010(7) -0.032(6) -0.008(7)
C11' 0.152(9) 0.241(10) 0.239(12) 0.017(9) -0.015(9) -0.016(7)
C12' 0.140(7) 0.243(11) 0.177(8) 0.024(7) -0.021(7) -0.008(7)
C13' 0.172(10) 0.237(11) 0.257(14) -0.013(10) -0.006(10) -0.016(9)
C14' 0.184(10) 0.222(10) 0.161(8) 0.009(7) 0.001(8) -0.013(8)
C15' 0.196(13) 0.342(19) 0.257(16) -0.001(14) 0.012(12) -0.040(13)
C16' 0.148(8) 0.294(13) 0.208(10) -0.032(8) -0.025(8) -0.009(9)
C17' 0.052(2) 0.083(3) 0.120(4) -0.014(2) 0.006(2) -0.005(2)
C18' 0.0441(19) 0.070(2) 0.089(3) 0.000(2) -0.005(2) 0.0108(18)
C19' 0.144(5) 0.079(3) 0.130(4) 0.015(3) 0.007(4) -0.030(3)

loop_
_atom_type_symbol
_atom_type_description
_atom_type_scat_dispersion_real
_atom_type_scat_dispersion_imag
_atom_type_scat_source
C C 0.0181 0.0091 'International Tables Vol C Tables 4.2.6.8 and 6.1.1.4'
H H 0.0000 0.0000 'International Tables Vol C Tables 4.2.6.8 and 6.1.1.4'
O O 0.0492 0.0322 'International Tables Vol C Tables 4.2.6.8 and 6.1.1.4'
Ho Ho -14.9734 3.7046 'International Tables Vol C Tables 4.2.6.8 and 6.1.1.4'

loop_
_geom_angle_atom_site_label_1
_geom_angle_atom_site_label_2
_geom_angle_atom_site_label_3
_geom_angle
_geom_angle_site_symmetry_1
_geom_angle_site_symmetry_3
_geom_angle_publ_flag
C1 O1 C4 110.5(3) . . ?
C1 O2 C17 114.4(3) . . ?
C2 O3 HO3 107(5) . . ?
C3 O4 H4 106(4) . . ?
C18 O6 C19 116.2(3) . . ?
O2 C1 O1 112.7(3) . . ?
O2 C1 C2 106.4(3) . . ?
O1 C1 C2 105.1(3) . . ?
O2 C1 H1 110.8 . . ?
O1 C1 H1 110.8 . . ?
C2 C1 H1 110.8 . . ?
O3 C2 C1 110.1(3) . . ?
O3 C2 C3 107.7(3) . . ?
C1 C2 C3 102.1(3) . . ?
O3 C2 H2 112.1 . . ?
C1 C2 H2 112.1 . . ?
C3 C2 H2 112.1 . . ?
O4 C3 C2 111.0(3) . . ?
O4 C3 C4 111.6(3) . . ?
C2 C3 C4 102.3(3) . . ?
O4 C3 H3 110.6 . . ?
C2 C3 H3 110.6 . . ?
C4 C3 H3 110.6 . . ?
O1 C4 C18 108.6(3) . . ?
O1 C4 C5 108.7(3) . . ?
C18 C4 C5 112.9(3) . . ?
O1 C4 C3 105.3(3) . . ?
C18 C4 C3 110.8(3) . . ?
C5 C4 C3 110.1(3) . . ?
C6 C5 C4 116.1(3) . . ?
C6 C5 H5A 108.2 . . ?
C4 C5 H5A 108.2 . . ?
C6 C5 H5B 108.2 . . ?
C4 C5 H5B 108.2 . . ?
H5A C5 H5B 107.4 . . ?
C5 C6 C7 112.1(3) . . ?
C5 C6 H6A 109.2 . . ?
C7 C6 H6A 109.2 . . ?
C5 C6 H6B 109.2 . . ?
C7 C6 H6B 109.2 . . ?
H6A C6 H6B 107.9 . . ?
C8 C7 C6 114.8(3) . . ?
C8 C7 H7A 108.6 . . ?
C6 C7 H7A 108.6 . . ?
C8 C7 H7B 108.6 . . ?
C6 C7 H7B 108.6 . . ?
H7A C7 H7B 107.5 . . ?
C7 C8 C9 114.2(4) . . ?
C7 C8 H8A 108.7 . . ?
C9 C8 H8A 108.7 . . ?
C7 C8 H8B 108.7 . . ?
C9 C8 H8B 108.7 . . ?
H8A C8 H8B 107.6 . . ?
C10 C9 C8 115.4(4) . . ?
C10 C9 H9A 108.4 . . ?
C8 C9 H9A 108.4 . . ?
C10 C9 H9B 108.4 . . ?
C8 C9 H9B 108.4 . . ?
H9A C9 H9B 107.5 . . ?
C9 C10 C11 114.0(4) . . ?
C9 C10 H10A 108.8 . . ?
C11 C10 H10A 108.8 . . ?
C9 C10 H10B 108.8 . . ?
C11 C10 H10B 108.8 . . ?
H10A C10 H10B 107.6 . . ?
C12 C11 C10 115.3(4) . . ?
C12 C11 H11A 108.5 . . ?
C10 C11 H11A 108.5 . . ?
C12 C11 H11B 108.5 . . ?
C10 C11 H11B 108.5 . . ?
H11A C11 H11B 107.5 . . ?
C11 C12 C13 114.5(4) . . ?
C11 C12 H12A 108.6 . . ?
C13 C12 H12A 108.6 . . ?
C11 C12 H12B 108.6 . . ?
C13 C12 H12B 108.6 . . ?
H12A C12 H12B 107.6 . . ?
C12 C13 C14 115.1(4) . . ?
C12 C13 H13A 108.5 . . ?
C14 C13 H13A 108.5 . . ?
C12 C13 H13B 108.5 . . ?
C14 C13 H13B 108.5 . . ?
H13A C13 H13B 107.5 . . ?
C13 C14 C15 113.5(5) . . ?
C13 C14 H14A 108.9 . . ?
C15 C14 H14A 108.9 . . ?
C13 C14 H14B 108.9 . . ?
C15 C14 H14B 108.9 . . ?
H14A C14 H14B 107.7 . . ?
C16 C15 C14 112.8(6) . . ?
C16 C15 H15A 109.0 . . ?
C14 C15 H15A 109.0 . . ?
C16 C15 H15B 109.0 . . ?
C14 C15 H15B 109.0 . . ?
H15A C15 H15B 107.8 . . ?
C15 C16 H16A 109.5 . . ?
C15 C16 H16B 109.5 . . ?
H16A C16 H16B 109.5 . . ?
C15 C16 H16C 109.5 . . ?
H16A C16 H16C 109.5 . . ?
H16B C16 H16C 109.5 . . ?
O2 C17 H17A 109.5 . . ?
O2 C17 H17B 109.5 . . ?
H17A C17 H17B 109.5 . . ?
O2 C17 H17C 109.5 . . ?
H17A C17 H17C 109.5 . . ?
H17B C17 H17C 109.5 . . ?
O5 C18 O6 123.3(4) . . ?
O5 C18 C4 125.1(3) . . ?
O6 C18 C4 111.6(3) . . ?
O6 C19 H19A 109.5 . . ?
O6 C19 H19B 109.5 . . ?
H19A C19 H19B 109.5 . . ?
O6 C19 H19C 109.5 . . ?
H19A C19 H19C 109.5 . . ?
H19B C19 H19C 109.5 . . ?
C4' O1' C1' 110.6(2) . . ?
C1' O2' C17' 114.7(3) . . ?
C2' O3' HO3' 102(4) . . ?
C3' O4' H4' 109(3) . . ?
C18' O6' C19' 116.0(4) . . ?
O2' C1' O1' 112.5(3) . . ?
O2' C1' C2' 109.1(3) . . ?
O1' C1' C2' 103.9(3) . . ?
O2' C1' H1' 110.4 . . ?
O1' C1' H1' 110.4 . . ?
C2' C1' H1' 110.4 . . ?
O3' C2' C1' 110.3(3) . . ?
O3' C2' C3' 107.7(3) . . ?
C1' C2' C3' 102.3(3) . . ?
O3' C2' H2' 112.1 . . ?
C1' C2' H2' 112.1 . . ?
C3' C2' H2' 112.1 . . ?
O4' C3' C2' 111.4(3) . . ?
O4' C3' C4' 109.7(3) . . ?
C2' C3' C4' 102.9(3) . . ?
O4' C3' H3' 110.9 . . ?
C2' C3' H3' 110.9 . . ?
C4' C3' H3' 110.9 . . ?
O1' C4' C18' 108.2(3) . . ?
O1' C4' C5' 109.0(3) . . ?
C18' C4' C5' 110.0(3) . . ?
O1' C4' C3' 105.9(3) . . ?
C18' C4' C3' 110.5(3) . . ?
C5' C4' C3' 113.1(3) . . ?
C6' C5' C4' 113.1(4) . . ?
C6' C5' H5'1 109.0 . . ?
C4' C5' H5'1 109.0 . . ?
C6' C5' H5'2 109.0 . . ?
C4' C5' H5'2 109.0 . . ?
H5'1 C5' H5'2 107.8 . . ?
C7' C6' C5' 118.4(5) . . ?
C7' C6' H6'1 107.7 . . ?
C5' C6' H6'1 107.7 . . ?
C7' C6' H6'2 107.7 . . ?
C5' C6' H6'2 107.7 . . ?
H6'1 C6' H6'2 107.1 . . ?
C6' C7' C8' 119.3(6) . . ?
C6' C7' H7'1 107.5 . . ?
C8' C7' H7'1 107.5 . . ?
C6' C7' H7'2 107.5 . . ?
C8' C7' H7'2 107.5 . . ?
H7'1 C7' H7'2 107.0 . . ?
C9' C8' C7' 122.9(7) . . ?
C9' C8' H8'1 106.6 . . ?
C7' C8' H8'1 106.6 . . ?
C9' C8' H8'2 106.6 . . ?
C7' C8' H8'2 106.6 . . ?
H8'1 C8' H8'2 106.6 . . ?
C8' C9' C10' 118.7(8) . . ?
C8' C9' H9'1 107.6 . . ?
C10' C9' H9'1 107.6 . . ?
C8' C9' H9'2 107.6 . . ?
C10' C9' H9'2 107.6 . . ?
H9'1 C9' H9'2 107.1 . . ?
C11' C10' C9' 120.9(9) . . ?
C11' C10' H10C 107.1 . . ?
C9' C10' H10C 107.1 . . ?
C11' C10' H10D 107.1 . . ?
C9' C10' H10D 107.1 . . ?
H10C C10' H10D 106.8 . . ?
C10' C11' C12' 121.4(10) . . ?
C10' C11' H11C 107.0 . . ?
C12' C11' H11C 107.0 . . ?
C10' C11' H11D 107.0 . . ?
C12' C11' H11D 107.0 . . ?
H11C C11' H11D 106.7 . . ?
C13' C12' C11' 120.5(10) . . ?
C13' C12' H12C 107.2 . . ?
C11' C12' H12C 107.2 . . ?
C13' C12' H12D 107.2 . . ?
C11' C12' H12D 107.2 . . ?
H12C C12' H12D 106.8 . . ?
C12' C13' C14' 119.7(11) . . ?
C12' C13' H13C 107.4 . . ?
C14' C13' H13C 107.4 . . ?
C12' C13' H13D 107.4 . . ?
C14' C13' H13D 107.4 . . ?
H13C C13' H13D 106.9 . . ?
C15' C14' C13' 117.5(12) . . ?
C15' C14' H14C 107.9 . . ?
C13' C14' H14C 107.9 . . ?
C15' C14' H14D 107.9 . . ?
C13' C14' H14D 107.9 . . ?
H14C C14' H14D 107.2 . . ?
C14' C15' C16' 118.1(13) . . ?
C14' C15' H15C 107.8 . . ?
C16' C15' H15C 107.8 . . ?
C14' C15' H15D 107.8 . . ?
C16' C15' H15D 107.8 . . ?
H15C C15' H15D 107.1 . . ?
C15' C16' H16D 109.5 . . ?
C15' C16' H16E 109.5 . . ?
H16D C16' H16E 109.5 . . ?
C15' C16' H16F 109.5 . . ?
H16D C16' H16F 109.5 . . ?
H16E C16' H16F 109.5 . . ?
O2' C17' H17D 109.5 . . ?
O2' C17' H17E 109.5 . . ?
H17D C17' H17E 109.5 . . ?
O2' C17' H17F 109.5 . . ?
H17D C17' H17F 109.5 . . ?
H17E C17' H17F 109.5 . . ?
O5' C18' O6' 124.1(4) . . ?
O5' C18' C4' 125.7(4) . . ?
O6' C18' C4' 110.2(3) . . ?
O6' C19' H19D 109.5 . . ?
O6' C19' H19E 109.5 . . ?
H19D C19' H19E 109.5 . . ?
O6' C19' H19F 109.5 . . ?
H19D C19' H19F 109.5 . . ?
H19E C19' H19F 109.5 . . ?

loop_
_geom_bond_atom_site_label_1
_geom_bond_atom_site_label_2
_geom_bond_distance
_geom_bond_site_symmetry_2
_geom_bond_publ_flag
O1 C1 1.409(4) . ?
O1 C4 1.442(4) . ?
O2 C1 1.407(4) . ?
O2 C17 1.425(4) . ?
O3 C2 1.425(4) . ?
O3 HO3 0.68(5) . ?
O4 C3 1.421(5) . ?
O4 H4 0.82(6) . ?
O5 C18 1.199(4) . ?
O6 C18 1.336(4) . ?
O6 C19 1.448(5) . ?
C1 C2 1.509(5) . ?
C1 H1 0.9800 . ?
C2 C3 1.527(5) . ?
C2 H2 0.9800 . ?
C3 C4 1.563(5) . ?
C3 H3 0.9800 . ?
C4 C18 1.508(5) . ?
C4 C5 1.527(5) . ?
C5 C6 1.515(6) . ?
C5 H5A 0.9700 . ?
C5 H5B 0.9700 . ?
C6 C7 1.518(5) . ?
C6 H6A 0.9700 . ?
C6 H6B 0.9700 . ?
C7 C8 1.515(6) . ?
C7 H7A 0.9700 . ?
C7 H7B 0.9700 . ?
C8 C9 1.527(6) . ?
C8 H8A 0.9700 . ?
C8 H8B 0.9700 . ?
C9 C10 1.507(7) . ?
C9 H9A 0.9700 . ?
C9 H9B 0.9700 . ?
C10 C11 1.515(6) . ?
C10 H10A 0.9700 . ?
C10 H10B 0.9700 . ?
C11 C12 1.504(7) . ?
C11 H11A 0.9700 . ?
C11 H11B 0.9700 . ?
C12 C13 1.508(6) . ?
C12 H12A 0.9700 . ?
C12 H12B 0.9700 . ?
C13 C14 1.515(7) . ?
C13 H13A 0.9700 . ?
C13 H13B 0.9700 . ?
C14 C15 1.519(7) . ?
C14 H14A 0.9700 . ?
C14 H14B 0.9700 . ?
C15 C16 1.517(10) . ?
C15 H15A 0.9700 . ?
C15 H15B 0.9700 . ?
C16 H16A 0.9600 . ?
C16 H16B 0.9600 . ?
C16 H16C 0.9600 . ?
C17 H17A 0.9600 . ?
C17 H17B 0.9600 . ?
C17 H17C 0.9600 . ?
C19 H19A 0.9600 . ?
C19 H19B 0.9600 . ?
C19 H19C 0.9600 . ?
O1' C4' 1.430(4) . ?
O1' C1' 1.437(4) . ?
O2' C1' 1.381(5) . ?
O2' C17' 1.431(4) . ?
O3' C2' 1.419(5) . ?
O3' HO3' 0.93(6) . ?
O4' C3' 1.420(4) . ?
O4' H4' 0.86(5) . ?
O5' C18' 1.190(4) . ?
O6' C18' 1.336(5) . ?
O6' C19' 1.445(5) . ?
C1' C2' 1.514(5) . ?
C1' H1' 0.9800 . ?
C2' C3' 1.520(5) . ?
C2' H2' 0.9800 . ?
C3' C4' 1.540(5) . ?
C3' H3' 0.9800 . ?
C4' C18' 1.514(5) . ?
C4' C5' 1.526(5) . ?
C5' C6' 1.525(7) . ?
C5' H5'1 0.9700 . ?
C5' H5'2 0.9700 . ?
C6' C7' 1.388(8) . ?
C6' H6'1 0.9700 . ?
C6' H6'2 0.9700 . ?
C7' C8' 1.507(9) . ?
C7' H7'1 0.9700 . ?
C7' H7'2 0.9700 . ?
C8' C9' 1.313(9) . ?
C8' H8'1 0.9700 . ?
C8' H8'2 0.9700 . ?
C9' C10' 1.527(12) . ?
C9' H9'1 0.9700 . ?
C9' H9'2 0.9700 . ?
C10' C11' 1.330(11) . ?
C10' H10C 0.9700 . ?
C10' H10D 0.9700 . ?
C11' C12' 1.516(12) . ?
C11' H11C 0.9700 . ?
C11' H11D 0.9700 . ?
C12' C13' 1.353(12) . ?
C12' H12C 0.9700 . ?
C12' H12D 0.9700 . ?
C13' C14' 1.513(15) . ?
C13' H13C 0.9700 . ?
C13' H13D 0.9700 . ?
C14' C15' 1.325(14) . ?
C14' H14C 0.9700 . ?
C14' H14D 0.9700 . ?
C15' C16' 1.431(16) . ?
C15' H15C 0.9700 . ?
C15' H15D 0.9700 . ?
C16' H16D 0.9600 . ?
C16' H16E 0.9600 . ?
C16' H16F 0.9600 . ?
C17' H17D 0.9600 . ?
C17' H17E 0.9600 . ?
C17' H17F 0.9600 . ?
C19' H19D 0.9600 . ?
C19' H19E 0.9600 . ?
C19' H19F 0.9600 . ?

loop_
_geom_torsion_atom_site_label_1
_geom_torsion_atom_site_label_2
_geom_torsion_atom_site_label_3
_geom_torsion_atom_site_label_4
_geom_torsion
_geom_torsion_site_symmetry_1
_geom_torsion_site_symmetry_2
_geom_torsion_site_symmetry_3
_geom_torsion_site_symmetry_4
_geom_torsion_publ_flag
C17 O2 C1 O1 -66.7(4) . . . . ?
C17 O2 C1 C2 178.7(3) . . . . ?
C4 O1 C1 O2 -87.3(3) . . . . ?
C4 O1 C1 C2 28.0(3) . . . . ?
O2 C1 C2 O3 -164.7(3) . . . . ?
O1 C1 C2 O3 75.6(4) . . . . ?
O2 C1 C2 C3 81.1(3) . . . . ?
O1 C1 C2 C3 -38.6(3) . . . . ?
O3 C2 C3 O4 158.6(3) . . . . ?
C1 C2 C3 O4 -85.4(3) . . . . ?
O3 C2 C3 C4 -82.2(3) . . . . ?
C1 C2 C3 C4 33.7(3) . . . . ?
C1 O1 C4 C18 113.0(3) . . . . ?
C1 O1 C4 C5 -123.8(3) . . . . ?
C1 O1 C4 C3 -5.7(3) . . . . ?
O4 C3 C4 O1 100.4(3) . . . . ?
C2 C3 C4 O1 -18.3(3) . . . . ?
O4 C3 C4 C18 -16.8(4) . . . . ?
C2 C3 C4 C18 -135.5(3) . . . . ?
O4 C3 C4 C5 -142.5(3) . . . . ?
C2 C3 C4 C5 98.8(3) . . . . ?
O1 C4 C5 C6 -49.0(5) . . . . ?
C18 C4 C5 C6 71.5(4) . . . . ?
C3 C4 C5 C6 -164.0(3) . . . . ?
C4 C5 C6 C7 -179.5(4) . . . . ?
C5 C6 C7 C8 -171.0(4) . . . . ?
C6 C7 C8 C9 -176.0(4) . . . . ?
C7 C8 C9 C10 -177.3(5) . . . . ?
C8 C9 C10 C11 -176.8(5) . . . . ?
C9 C10 C11 C12 -178.8(5) . . . . ?
C10 C11 C12 C13 -177.9(5) . . . . ?
C11 C12 C13 C14 179.5(5) . . . . ?
C12 C13 C14 C15 -178.9(6) . . . . ?
C13 C14 C15 C16 179.4(7) . . . . ?
C19 O6 C18 O5 -10.0(6) . . . . ?
C19 O6 C18 C4 169.2(4) . . . . ?
O1 C4 C18 O5 -0.4(5) . . . . ?
C5 C4 C18 O5 -121.1(4) . . . . ?
C3 C4 C18 O5 114.8(4) . . . . ?
O1 C4 C18 O6 -179.6(3) . . . . ?
C5 C4 C18 O6 59.7(4) . . . . ?
C3 C4 C18 O6 -64.3(4) . . . . ?
C17' O2' C1' O1' -73.3(4) . . . . ?
C17' O2' C1' C2' 172.0(3) . . . . ?
C4' O1' C1' O2' -91.5(3) . . . . ?
C4' O1' C1' C2' 26.3(4) . . . . ?
O2' C1' C2' O3' -163.0(3) . . . . ?
O1' C1' C2' O3' 76.8(3) . . . . ?
O2' C1' C2' C3' 82.7(4) . . . . ?
O1' C1' C2' C3' -37.5(3) . . . . ?
O3' C2' C3' O4' 160.9(3) . . . . ?
C1' C2' C3' O4' -82.9(3) . . . . ?
O3' C2' C3' C4' -81.6(3) . . . . ?
C1' C2' C3' C4' 34.5(4) . . . . ?
C1' O1' C4' C18' 114.5(3) . . . . ?
C1' O1' C4' C5' -125.9(3) . . . . ?
C1' O1' C4' C3' -4.0(4) . . . . ?
O4' C3' C4' O1' 99.0(3) . . . . ?
C2' C3' C4' O1' -19.7(4) . . . . ?
O4' C3' C4' C18' -17.9(4) . . . . ?
C2' C3' C4' C18' -136.6(3) . . . . ?
O4' C3' C4' C5' -141.8(3) . . . . ?
C2' C3' C4' C5' 99.6(4) . . . . ?
O1' C4' C5' C6' -64.3(5) . . . . ?
C18' C4' C5' C6' 54.1(5) . . . . ?
C3' C4' C5' C6' 178.2(4) . . . . ?
C4' C5' C6' C7' -153.0(6) . . . . ?
C5' C6' C7' C8' -179.2(7) . . . . ?
C6' C7' C8' C9' -153.2(10) . . . . ?
C7' C8' C9' C10' 179.6(9) . . . . ?
C8' C9' C10' C11' -179.9(12) . . . . ?
C9' C10' C11' C12' 179.0(10) . . . . ?
C10' C11' C12' C13' -179.6(12) . . . . ?
C11' C12' C13' C14' 179.7(11) . . . . ?
C12' C13' C14' C15' -178.6(14) . . . . ?
C13' C14' C15' C16' -179.7(13) . . . . ?
C19' O6' C18' O5' -5.1(6) . . . . ?
C19' O6' C18' C4' 176.2(4) . . . . ?
O1' C4' C18' O5' -4.6(5) . . . . ?
C5' C4' C18' O5' -123.5(4) . . . . ?
C3' C4' C18' O5' 110.9(4) . . . . ?
O1' C4' C18' O6' 174.1(3) . . . . ?
C5' C4' C18' O6' 55.1(4) . . . . ?
C3' C4' C18' O6' -70.4(4) . . . . ?
